data_1527706
loop_
_publ_author_name
'Kuz'ma, Yu.B.'
'Kripyakevich, P.I.'
'Frankevich, D.P.'

_publ_section_title
;
 Compounds of the rare earth metals with zinc and their crystal structures
;
_journal_name_full 'Izvestiya Akademii Nauk SSSR, Neorganicheskie Materialy'
_journal_page_first 1410
_journal_page_last 1415
_journal_volume 1
_journal_year 1965
_chemical_formula_sum 'Tb2 Zn17'
_space_group_IT_number 194
_symmetry_space_group_name_Hall '-P 6c 2c'
_symmetry_space_group_name_H-M 'P 63/m m c'
_cell_angle_alpha 90
_cell_angle_beta 90
_cell_angle_gamma 120
_cell_formula_units_Z 2
_cell_length_a 8.984
_cell_length_b 8.984
_cell_length_c 8.77
_cell_volume 613.013
_citation_journal_id_ASTM IVNMAW
_cod_data_source_file Kuzma_IVNMAW_1965_104.cif
_cod_data_source_block Tb2Zn17
_cod_original_cell_volume 613.0131
_cod_database_code 1527706

loop_
_symmetry_equiv_pos_as_xyz
x,y,z
x-y,x,z+1/2
-y,x-y,z
-x,-y,z+1/2
-x+y,-x,z
y,-x+y,z+1/2
-y,-x,-z+1/2
x-y,-y,-z
x,x-y,-z+1/2
y,x,-z
-x+y,y,-z+1/2
-x,-x+y,-z
-x,-y,-z
-x+y,-x,-z-1/2
y,-x+y,-z
x,y,-z-1/2
x-y,x,-z
-y,x-y,-z-1/2
y,x,z-1/2
-x+y,y,z
-x,-x+y,z-1/2
-y,-x,z
x-y,-y,z-1/2
x,x-y,z

loop_
_atom_site_label
_atom_site_type_symbol
_atom_site_fract_x
_atom_site_fract_y
_atom_site_fract_z
_atom_site_occupancy
_atom_site_U_iso_or_equiv
Zn4 Zn 0.167 0.334 0 1 0.0
Tb1 Tb 0 0 0.25 1 0.0
Tb2 Tb 0.3333 0.6667 0.75 1 0.0
Zn2 Zn 0.5 0 0 1 0.0
Zn1 Zn 0.3333 0.6667 0.11 1 0.0
Zn3 Zn 0.333 0 0.25 1 0.0
